data_7031833
loop_
_publ_author_name
'Bortoluzzi, Marco'
'Ciabatti, Iacopo'
'Femoni, Cristina'
'Hayatifar, Mohammad'
'Iapalucci, Maria Carmela'
'Longoni, Giuliano'
'Zacchini, Stefano'

_publ_section_title
;
 Peraurated nickel carbide carbonyl clusters: the cationic
 [Ni6(C)(CO)8(AuPPh3)8](2+) monocarbide and the
 [Ni12(C)(C2)(CO)17(AuPPh3)3](-) anion containing one carbide and one
 acetylide unit.
;
_journal_issue 36
_journal_name_full 'Dalton transactions (Cambridge, England : 2003)'
_journal_page_first 13471
_journal_page_last 13475
_journal_paper_doi 10.1039/c4dt01849d
_journal_volume 43
_journal_year 2014
_chemical_formula_sum 'C153 H120 Au8 B2 F8 Ni6 O8 P8'
_chemical_formula_weight 4435.86
_chemical_name_systematic
; 
 ? 
;
_space_group_IT_number 86
_symmetry_cell_setting tetragonal
_symmetry_space_group_name_Hall '-P 4bc'
_symmetry_space_group_name_H-M 'P 42/n :2'
_atom_sites_solution_hydrogens geom
_atom_sites_solution_primary direct
_atom_sites_solution_secondary difmap
_audit_creation_method SHELXL-97
_cell_angle_alpha 90.00
_cell_angle_beta 90.00
_cell_angle_gamma 90.00
_cell_formula_units_Z 2
_cell_length_a 23.337(3)
_cell_length_b 23.337(3)
_cell_length_c 14.2514(18)
_cell_measurement_reflns_used 8521
_cell_measurement_temperature 100(2)
_cell_measurement_theta_max 27.1165
_cell_measurement_theta_min 2.256
_cell_volume 7761.5(17)
_computing_cell_refinement 'APEX2 (Bruker AXS, 2006)'
_computing_data_collection 'APEX2 (Bruker AXS, 2006)'
_computing_data_reduction 'SAINT (Bruker AXS, 2004)'
_computing_molecular_graphics 'SCHAKAL99 (Keller, 1999)'
_computing_publication_material 'XCIF (Bruker AXS, 2001)'
_computing_structure_refinement 'SHELXL-97 (Sheldrick, 1997)'
_computing_structure_solution 'SHELXS-97 (Sheldrick, 1990)'
_diffrn_ambient_temperature 100(2)
_diffrn_measured_fraction_theta_full 0.999
_diffrn_measured_fraction_theta_max 0.999
_diffrn_measurement_device_type 'CCD area detector'
_diffrn_measurement_method 'phi and omega scans'
_diffrn_radiation_monochromator graphite
_diffrn_radiation_source 'fine-focus sealed tube'
_diffrn_radiation_type MoK\a
_diffrn_radiation_wavelength 0.71073
_diffrn_reflns_av_R_equivalents 0.2047
_diffrn_reflns_av_unetI/netI 0.1264
_diffrn_reflns_limit_h_max 27
_diffrn_reflns_limit_h_min -27
_diffrn_reflns_limit_k_max 27
_diffrn_reflns_limit_k_min -27
_diffrn_reflns_limit_l_max 16
_diffrn_reflns_limit_l_min -15
_diffrn_reflns_number 54146
_diffrn_reflns_theta_full 25.03
_diffrn_reflns_theta_max 25.03
_diffrn_reflns_theta_min 1.23
_exptl_absorpt_coefficient_mu 8.381
_exptl_absorpt_correction_T_max 0.4878
_exptl_absorpt_correction_T_min 0.3474
_exptl_absorpt_correction_type empirical
_exptl_absorpt_process_details
;
 Data were corrected for Lorentz polarization and absorption
 effects (empirical absorption corrections SADABS).
 R(int) = 0.1197 (selected reflections only, before parameter refinement)
 R(int) = 0.0722 (selected reflections only, after parameter refinement)
;
_exptl_crystal_colour black
_exptl_crystal_density_diffrn 1.898
_exptl_crystal_density_method 'not measured'
_exptl_crystal_description needle
_exptl_crystal_F_000 4208
_exptl_crystal_size_max 0.16
_exptl_crystal_size_mid 0.13
_exptl_crystal_size_min 0.10
_refine_diff_density_max 2.463
_refine_diff_density_min -1.184
_refine_diff_density_rms 0.222
_refine_ls_extinction_method none
_refine_ls_goodness_of_fit_ref 1.005
_refine_ls_hydrogen_treatment constr
_refine_ls_matrix_type full
_refine_ls_number_parameters 382
_refine_ls_number_reflns 6843
_refine_ls_number_restraints 296
_refine_ls_restrained_S_all 0.994
_refine_ls_R_factor_all 0.1537
_refine_ls_R_factor_gt 0.0619
_refine_ls_shift/su_max 0.001
_refine_ls_shift/su_mean 0.000
_refine_ls_structure_factor_coef Fsqd
_refine_ls_weighting_details 'calc w=1/[\s^2^(Fo^2^)+(0.0802P)^2^+0.0000P] where P=(Fo^2^+2Fc^2^)/3'
_refine_ls_weighting_scheme calc
_refine_ls_wR_factor_gt 0.1351
_refine_ls_wR_factor_ref 0.1726
_reflns_number_gt 3524
_reflns_number_total 6843
_reflns_threshold_expression >2sigma(I)
_cod_data_source_file c4dt01849d2.cif
_cod_data_source_block 2
_cod_depositor_comments
;
The following automatic conversions were performed:

'_symmetry_cell_setting' value 'Tetragonal' changed to 'tetragonal'
according to
/usr/data/users/saulius/crontab/automatic-downloads/rss-feeds/RSC/lib/dictionaries/cif_core.dic
dictionary named 'cif_core.dic' version 2.4.2 from 2011-04-26.

Automatic conversion script
Id: cif_fix_values 2281 2013-09-26 08:29:07Z andrius 

 Adding full bibliography for 7031832--7031833.cif.
;
_cod_original_cell_volume 7761.3(17)
_cod_original_sg_symbol_H-M P4(2)/n
_cod_database_code 7031833

loop_
_symmetry_equiv_pos_as_xyz
'x, y, z'
'-x+1/2, -y+1/2, z'
'-y, x+1/2, z+1/2'
'y+1/2, -x, z+1/2'
'-x, -y, -z'
'x-1/2, y-1/2, -z'
'y, -x-1/2, -z-1/2'
'-y-1/2, x, -z-1/2'

loop_
_atom_site_label
_atom_site_type_symbol
_atom_site_fract_x
_atom_site_fract_y
_atom_site_fract_z
_atom_site_U_iso_or_equiv
_atom_site_adp_type
_atom_site_occupancy
_atom_site_symmetry_multiplicity
_atom_site_calc_flag
_atom_site_refinement_flags
_atom_site_disorder_assembly
_atom_site_disorder_group
Ni1 Ni 0.25465(9) 0.32849(9) 0.23016(14) 0.0362(5) Uani 1 1 d . . .
Ni2 Ni 0.2500 0.2500 0.11024(18) 0.0393(8) Uani 1 2 d S . .
Au1 Au 0.35100(3) 0.31777(3) 0.13247(4) 0.0441(2) Uani 1 1 d . . .
Au2 Au 0.34785(3) 0.35034(3) 0.32361(5) 0.0456(2) Uani 1 1 d . . .
C1 C 0.2500 0.2500 0.2500 0.032(7) Uani 1 4 d SU . .
C2 C 0.2590(8) 0.4032(9) 0.2108(11) 0.045(5) Uani 1 1 d . . .
C3 C 0.2434(7) 0.3116(8) 0.0338(13) 0.049(5) Uani 1 1 d . . .
O2 O 0.2636(6) 0.4503(6) 0.1968(9) 0.066(4) Uani 1 1 d . . .
O3 O 0.2382(5) 0.3468(5) -0.0204(7) 0.047(3) Uani 1 1 d . . .
P1 P 0.4122(2) 0.3441(2) 0.0143(3) 0.0454(12) Uani 1 1 d . . .
C101 C 0.3991(5) 0.3047(4) -0.0938(6) 0.045(3) Uani 1 1 d GU . .
C102 C 0.3664(5) 0.2551(5) -0.0876(6) 0.046(3) Uani 1 1 d GU . .
H102 H 0.3513 0.2434 -0.0288 0.055 Uiso 1 1 calc R . .
C103 C 0.3559(5) 0.2227(4) -0.1676(8) 0.055(4) Uani 1 1 d GU . .
H103 H 0.3335 0.1887 -0.1634 0.066 Uiso 1 1 calc R . .
C104 C 0.3780(5) 0.2398(5) -0.2536(6) 0.054(4) Uani 1 1 d GU . .
H104 H 0.3708 0.2177 -0.3083 0.065 Uiso 1 1 calc R . .
C105 C 0.4107(5) 0.2895(5) -0.2597(6) 0.052(4) Uani 1 1 d GU . .
H105 H 0.4259 0.3012 -0.3185 0.062 Uiso 1 1 calc R . .
C106 C 0.4213(5) 0.3219(4) -0.1798(8) 0.046(3) Uani 1 1 d GU . .
H106 H 0.4437 0.3559 -0.1840 0.055 Uiso 1 1 calc R . .
C107 C 0.4863(4) 0.3325(5) 0.0473(8) 0.056(4) Uani 1 1 d GU . .
C108 C 0.5287(5) 0.3224(5) -0.0191(6) 0.060(4) Uani 1 1 d GU . .
H108 H 0.5196 0.3234 -0.0840 0.072 Uiso 1 1 calc R . .
C109 C 0.5845(4) 0.3110(6) 0.0095(7) 0.064(4) Uani 1 1 d GU . .
H109 H 0.6135 0.3042 -0.0359 0.077 Uiso 1 1 calc R . .
C110 C 0.5978(4) 0.3096(6) 0.1046(8) 0.067(4) Uani 1 1 d GU . .
H110 H 0.6360 0.3018 0.1241 0.080 Uiso 1 1 calc R . .
C111 C 0.5554(5) 0.3196(6) 0.1710(6) 0.067(4) Uani 1 1 d GU . .
H111 H 0.5645 0.3186 0.2359 0.080 Uiso 1 1 calc R . .
C112 C 0.4996(4) 0.3310(6) 0.1424(7) 0.057(4) Uani 1 1 d GU . .
H112 H 0.4706 0.3379 0.1878 0.069 Uiso 1 1 calc R . .
C113 C 0.4066(5) 0.4189(4) -0.0239(8) 0.050(3) Uani 1 1 d GU . .
C114 C 0.4532(4) 0.4498(5) -0.0576(8) 0.050(3) Uani 1 1 d GU . .
H114 H 0.4905 0.4335 -0.0558 0.061 Uiso 1 1 calc R . .
C115 C 0.4452(4) 0.5044(5) -0.0940(7) 0.056(4) Uani 1 1 d GU . .
H115 H 0.4770 0.5256 -0.1170 0.067 Uiso 1 1 calc R . .
C116 C 0.3906(5) 0.5282(4) -0.0966(8) 0.058(4) Uani 1 1 d GU . .
H116 H 0.3852 0.5656 -0.1214 0.070 Uiso 1 1 calc R . .
C117 C 0.3441(4) 0.4974(5) -0.0628(8) 0.060(4) Uani 1 1 d GU . .
H117 H 0.3068 0.5136 -0.0646 0.072 Uiso 1 1 calc R . .
C118 C 0.3521(4) 0.4427(5) -0.0265(8) 0.058(4) Uani 1 1 d GU . .
H118 H 0.3202 0.4216 -0.0034 0.070 Uiso 1 1 calc R . .
P2 P 0.4071(2) 0.4150(2) 0.3949(3) 0.0531(14) Uani 1 1 d . . .
C201 C 0.3844(6) 0.4416(5) 0.5092(6) 0.063(4) Uani 1 1 d GU . .
C202 C 0.3338(5) 0.4730(5) 0.5125(7) 0.067(4) Uani 1 1 d GU . .
H202 H 0.3124 0.4792 0.4568 0.080 Uiso 1 1 calc R . .
C203 C 0.3146(5) 0.4953(5) 0.5973(9) 0.070(4) Uani 1 1 d GU . .
H203 H 0.2801 0.5168 0.5995 0.084 Uiso 1 1 calc R . .
C204 C 0.3460(6) 0.4862(5) 0.6789(7) 0.071(4) Uani 1 1 d GU . .
H204 H 0.3329 0.5015 0.7368 0.085 Uiso 1 1 calc R . .
C205 C 0.3966(6) 0.4548(5) 0.6756(7) 0.068(4) Uani 1 1 d GU . .
H205 H 0.4180 0.4485 0.7313 0.081 Uiso 1 1 calc R . .
C206 C 0.4157(5) 0.4324(5) 0.5908(8) 0.063(4) Uani 1 1 d GU . .
H206 H 0.4503 0.4110 0.5886 0.075 Uiso 1 1 calc R . .
C207 C 0.4158(6) 0.4798(4) 0.3266(7) 0.061(4) Uani 1 1 d GU . .
C208 C 0.4045(6) 0.4782(4) 0.2309(7) 0.063(4) Uani 1 1 d GU . .
H208 H 0.3950 0.4429 0.2015 0.075 Uiso 1 1 calc R . .
C209 C 0.4069(6) 0.5283(5) 0.1782(6) 0.069(4) Uani 1 1 d GU . .
H209 H 0.3991 0.5272 0.1128 0.083 Uiso 1 1 calc R . .
C210 C 0.4207(6) 0.5799(4) 0.2212(8) 0.069(4) Uani 1 1 d GU . .
H210 H 0.4224 0.6141 0.1851 0.083 Uiso 1 1 calc R . .
C211 C 0.4321(6) 0.5815(4) 0.3169(8) 0.068(4) Uani 1 1 d GU . .
H211 H 0.4415 0.6168 0.3463 0.082 Uiso 1 1 calc R . .
C212 C 0.4296(6) 0.5314(5) 0.3696(5) 0.065(4) Uani 1 1 d GU . .
H212 H 0.4374 0.5325 0.4350 0.077 Uiso 1 1 calc R . .
C213 C 0.4772(5) 0.3866(6) 0.4126(10) 0.071(4) Uani 1 1 d GU . .
C214 C 0.5254(6) 0.4162(5) 0.3826(9) 0.072(4) Uani 1 1 d GU . .
H214 H 0.5214 0.4521 0.3516 0.086 Uiso 1 1 calc R . .
C215 C 0.5797(5) 0.3935(6) 0.3978(9) 0.080(4) Uani 1 1 d GU . .
H215 H 0.6127 0.4137 0.3772 0.096 Uiso 1 1 calc R . .
C216 C 0.5857(5) 0.3411(6) 0.4431(10) 0.085(4) Uani 1 1 d GU . .
H216 H 0.6227 0.3255 0.4535 0.102 Uiso 1 1 calc R . .
C217 C 0.5374(6) 0.3114(5) 0.4731(9) 0.087(4) Uani 1 1 d GU . .
H217 H 0.5415 0.2756 0.5041 0.104 Uiso 1 1 calc R . .
C218 C 0.4831(5) 0.3342(6) 0.4579(9) 0.079(4) Uani 1 1 d GU . .
H218 H 0.4501 0.3139 0.4785 0.095 Uiso 1 1 calc R . .
B1 B 0.259(3) 0.732(3) 0.021(5) 0.07(3) Uiso 0.084(8) 1 d PDU A -1
F1 F 0.275(5) 0.677(3) 0.020(8) 0.08(3) Uiso 0.084(8) 1 d PDU A -1
F2 F 0.241(5) 0.743(5) -0.065(5) 0.07(3) Uiso 0.084(8) 1 d PDU A -1
F3 F 0.300(4) 0.770(4) 0.040(7) 0.08(3) Uiso 0.084(8) 1 d PDU A -1
F4 F 0.222(4) 0.736(5) 0.091(6) 0.08(3) Uiso 0.084(8) 1 d PDU A -1
B11 B 0.3832(11) 0.7529(12) 0.2828(19) 0.129(13) Uiso 0.416(8) 1 d PDU A -2
F11 F 0.3410(14) 0.7181(16) 0.303(3) 0.163(14) Uiso 0.416(8) 1 d PDU A -2
F12 F 0.3667(16) 0.7844(17) 0.212(2) 0.171(15) Uiso 0.416(8) 1 d PDU A -2
F13 F 0.4304(10) 0.7281(11) 0.2594(18) 0.076(8) Uiso 0.416(8) 1 d PDU A -2
F14 F 0.3980(16) 0.7797(17) 0.360(2) 0.168(15) Uiso 0.416(8) 1 d PDU A -2

loop_
_atom_site_aniso_label
_atom_site_aniso_U_11
_atom_site_aniso_U_22
_atom_site_aniso_U_33
_atom_site_aniso_U_23
_atom_site_aniso_U_13
_atom_site_aniso_U_12
Ni1 0.0441(14) 0.0371(13) 0.0274(12) 0.0017(9) 0.0002(9) -0.0014(11)
Ni2 0.051(2) 0.0485(19) 0.0185(16) 0.000 0.000 -0.0077(16)
Au1 0.0509(5) 0.0584(5) 0.0230(3) -0.0008(3) 0.0021(3) -0.0106(4)
Au2 0.0595(5) 0.0528(5) 0.0244(4) -0.0007(3) -0.0051(3) -0.0133(4)
C1 0.035(8) 0.035(8) 0.025(10) 0.000 0.000 0.000
C2 0.048(12) 0.059(13) 0.029(10) 0.007(9) 0.010(8) 0.023(11)
C3 0.048(12) 0.058(13) 0.041(12) 0.006(10) 0.000(9) -0.022(10)
O2 0.086(11) 0.042(8) 0.069(10) 0.011(7) -0.003(8) 0.004(8)
O3 0.062(8) 0.053(8) 0.025(7) 0.006(6) 0.002(6) 0.004(6)
P1 0.052(3) 0.057(3) 0.027(2) -0.002(2) 0.000(2) -0.011(2)
C101 0.050(7) 0.051(7) 0.033(7) 0.001(6) 0.000(6) -0.005(6)
C102 0.048(7) 0.051(8) 0.040(7) -0.006(6) 0.000(6) -0.006(6)
C103 0.059(8) 0.060(8) 0.046(7) -0.005(7) 0.004(7) -0.006(7)
C104 0.066(8) 0.058(8) 0.039(7) 0.000(7) 0.000(7) 0.000(7)
C105 0.065(8) 0.056(8) 0.033(7) 0.008(6) 0.000(7) -0.006(7)
C106 0.058(8) 0.050(7) 0.030(7) 0.010(6) 0.000(6) -0.005(6)
C107 0.048(7) 0.077(8) 0.042(7) 0.005(7) -0.001(6) -0.011(7)
C108 0.049(8) 0.083(8) 0.049(7) 0.001(7) -0.002(6) -0.009(7)
C109 0.049(8) 0.092(9) 0.051(8) 0.000(7) -0.005(7) -0.005(7)
C110 0.054(8) 0.096(9) 0.051(8) 0.004(8) -0.011(7) -0.001(8)
C111 0.055(8) 0.097(9) 0.050(8) 0.009(7) -0.011(7) -0.001(8)
C112 0.048(7) 0.083(8) 0.041(7) 0.007(7) -0.011(6) -0.007(7)
C113 0.060(8) 0.057(8) 0.033(7) 0.007(6) -0.008(7) -0.009(7)
C114 0.060(8) 0.060(8) 0.032(7) 0.007(6) -0.012(6) -0.006(7)
C115 0.068(8) 0.062(8) 0.037(7) 0.008(6) -0.007(7) -0.010(7)
C116 0.073(8) 0.061(8) 0.040(7) 0.003(7) -0.002(7) -0.012(7)
C117 0.070(8) 0.062(8) 0.047(7) -0.004(7) -0.001(7) -0.008(7)
C118 0.067(8) 0.063(8) 0.045(7) 0.004(7) -0.005(7) -0.009(7)
P2 0.067(4) 0.063(3) 0.029(3) 0.003(2) -0.007(2) -0.026(3)
C201 0.094(10) 0.062(8) 0.034(7) 0.001(7) -0.016(7) -0.026(7)
C202 0.092(10) 0.070(9) 0.038(7) 0.002(7) -0.008(8) -0.030(7)
C203 0.091(9) 0.078(9) 0.040(7) -0.004(7) -0.001(7) -0.022(8)
C204 0.096(10) 0.076(9) 0.041(7) -0.003(7) 0.005(8) -0.025(8)
C205 0.098(10) 0.070(9) 0.036(7) 0.001(7) -0.007(8) -0.023(8)
C206 0.097(9) 0.061(8) 0.030(7) 0.002(7) -0.015(7) -0.025(7)
C207 0.094(9) 0.059(8) 0.029(7) 0.006(7) -0.004(7) -0.025(7)
C208 0.096(9) 0.059(8) 0.032(7) 0.008(6) -0.001(7) -0.026(8)
C209 0.099(9) 0.065(8) 0.043(7) 0.006(7) -0.008(7) -0.025(8)
C210 0.097(9) 0.069(8) 0.042(7) 0.003(7) -0.010(7) -0.031(8)
C211 0.096(9) 0.070(8) 0.037(7) 0.000(7) -0.009(7) -0.026(8)
C212 0.094(9) 0.064(8) 0.035(7) 0.000(7) -0.005(7) -0.026(8)
C213 0.085(9) 0.068(9) 0.059(8) 0.003(7) -0.029(8) -0.024(8)
C214 0.086(9) 0.068(9) 0.061(8) -0.003(7) -0.027(8) -0.020(8)
C215 0.092(9) 0.076(9) 0.074(9) 0.000(8) -0.020(8) -0.023(8)
C216 0.091(9) 0.082(9) 0.082(9) -0.002(8) -0.027(8) -0.020(8)
C217 0.095(10) 0.079(9) 0.085(9) 0.012(8) -0.029(9) -0.022(8)
C218 0.086(9) 0.079(9) 0.072(9) 0.009(8) -0.031(8) -0.024(8)

loop_
_atom_type_symbol
_atom_type_description
_atom_type_scat_dispersion_real
_atom_type_scat_dispersion_imag
_atom_type_scat_source
C C 0.0033 0.0016 'International Tables Vol C Tables 4.2.6.8 and 6.1.1.4'
H H 0.0000 0.0000 'International Tables Vol C Tables 4.2.6.8 and 6.1.1.4'
B B 0.0013 0.0007 'International Tables Vol C Tables 4.2.6.8 and 6.1.1.4'
O O 0.0106 0.0060 'International Tables Vol C Tables 4.2.6.8 and 6.1.1.4'
F F 0.0171 0.0103 'International Tables Vol C Tables 4.2.6.8 and 6.1.1.4'
P P 0.1023 0.0942 'International Tables Vol C Tables 4.2.6.8 and 6.1.1.4'
Ni Ni 0.3393 1.1124 'International Tables Vol C Tables 4.2.6.8 and 6.1.1.4'
Au Au -2.0133 8.8022 'International Tables Vol C Tables 4.2.6.8 and 6.1.1.4'

loop_
_geom_angle_atom_site_label_1
_geom_angle_atom_site_label_2
_geom_angle_atom_site_label_3
_geom_angle
_geom_angle_site_symmetry_1
_geom_angle_site_symmetry_3
C2 Ni1 C1 179.8(6) . .
C2 Ni1 Ni2 128.1(5) . .
C1 Ni1 Ni2 51.72(7) . .
C2 Ni1 Au2 80.7(6) . .
C1 Ni1 Au2 99.46(9) . .
Ni2 Ni1 Au2 121.90(9) . .
C2 Ni1 Au2 80.7(6) . 8_656
C1 Ni1 Au2 99.25(9) . 8_656
Ni2 Ni1 Au2 83.43(6) . 8_656
Au2 Ni1 Au2 154.50(9) . 8_656
C2 Ni1 Au1 87.5(5) . 8_656
C1 Ni1 Au1 92.63(8) . 8_656
Ni2 Ni1 Au1 128.55(9) . 8_656
Au2 Ni1 Au1 96.70(7) . 8_656
Au2 Ni1 Au1 65.27(5) 8_656 8_656
C2 Ni1 Ni1 135.7(6) . 8_656
C1 Ni1 Ni1 44.336(9) . 8_656
Ni2 Ni1 Ni1 68.87(6) . 8_656
Au2 Ni1 Ni1 128.99(11) . 8_656
Au2 Ni1 Ni1 59.22(9) 8_656 8_656
Au1 Ni1 Ni1 60.22(9) 8_656 8_656
C2 Ni1 Ni1 135.7(6) . 7_566
C1 Ni1 Ni1 44.336(9) . 7_566
Ni2 Ni1 Ni1 68.87(6) . 7_566
Au2 Ni1 Ni1 59.45(9) . 7_566
Au2 Ni1 Ni1 143.04(9) 8_656 7_566
Au1 Ni1 Ni1 113.77(10) 8_656 7_566
Ni1 Ni1 Ni1 87.40(4) 8_656 7_566
C2 Ni1 Au1 87.8(5) . .
C1 Ni1 Au1 92.09(8) . .
Ni2 Ni1 Au1 67.09(6) . .
Au2 Ni1 Au1 65.11(5) . .
Au2 Ni1 Au1 131.13(8) 8_656 .
Au1 Ni1 Au1 161.73(9) 8_656 .
Ni1 Ni1 Au1 131.98(9) 8_656 .
Ni1 Ni1 Au1 59.58(8) 7_566 .
C2 Ni1 Ni2 137.9(5) . 7_566
C1 Ni1 Ni2 42.35(5) . 7_566
Ni2 Ni1 Ni2 94.07(10) . 7_566
Au2 Ni1 Ni2 75.85(6) . 7_566
Au2 Ni1 Ni2 107.61(7) 8_656 7_566
Au1 Ni1 Ni2 61.55(5) 8_656 7_566
Ni1 Ni1 Ni2 53.17(6) 8_656 7_566
Ni1 Ni1 Ni2 53.17(6) 7_566 7_566
Au1 Ni1 Ni2 112.36(7) . 7_566
C3 Ni2 C3 106.0(11) 2 .
C3 Ni2 C1 127.0(6) 2 .
C3 Ni2 C1 127.0(6) . .
C3 Ni2 Ni1 170.6(6) 2 .
C3 Ni2 Ni1 80.4(6) . .
C1 Ni2 Ni1 47.03(6) . .
C3 Ni2 Ni1 80.4(6) 2 2
C3 Ni2 Ni1 170.6(6) . 2
C1 Ni2 Ni1 47.03(6) . 2
Ni1 Ni2 Ni1 94.07(13) . 2
C3 Ni2 Au1 72.4(5) 2 2
C3 Ni2 Au1 115.9(5) . 2
C1 Ni2 Au1 83.63(5) . 2
Ni1 Ni2 Au1 111.39(8) . 2
Ni1 Ni2 Au1 58.95(5) 2 2
C3 Ni2 Au1 115.9(5) 2 .
C3 Ni2 Au1 72.4(5) . .
C1 Ni2 Au1 83.63(5) . .
Ni1 Ni2 Au1 58.95(5) . .
Ni1 Ni2 Au1 111.39(8) 2 .
Au1 Ni2 Au1 167.27(11) 2 .
C3 Ni2 Ni1 112.7(6) 2 7_566
C3 Ni2 Ni1 123.4(5) . 7_566
C1 Ni2 Ni1 38.90(5) . 7_566
Ni1 Ni2 Ni1 57.96(6) . 7_566
Ni1 Ni2 Ni1 57.96(6) 2 7_566
Au1 Ni2 Ni1 114.23(8) 2 7_566
Au1 Ni2 Ni1 54.34(5) . 7_566
C3 Ni2 Ni1 123.4(5) 2 8_656
C3 Ni2 Ni1 112.7(6) . 8_656
C1 Ni2 Ni1 38.90(5) . 8_656
Ni1 Ni2 Ni1 57.96(6) . 8_656
Ni1 Ni2 Ni1 57.96(6) 2 8_656
Au1 Ni2 Ni1 54.34(5) 2 8_656
Au1 Ni2 Ni1 114.23(8) . 8_656
Ni1 Ni2 Ni1 77.79(10) 7_566 8_656
P1 Au1 Ni1 147.21(14) . 7_566
P1 Au1 Ni1 152.54(14) . .
Ni1 Au1 Ni1 60.20(8) 7_566 .
P1 Au1 Au2 130.69(12) . .
Ni1 Au1 Au2 56.81(5) 7_566 .
Ni1 Au1 Au2 56.50(5) . .
P1 Au1 Ni2 125.51(13) . .
Ni1 Au1 Ni2 64.11(7) 7_566 .
Ni1 Au1 Ni2 53.97(6) . .
Au2 Au1 Ni2 103.54(6) . .
P2 Au2 Ni1 149.71(15) . .
P2 Au2 Ni1 148.88(15) . 7_566
Ni1 Au2 Ni1 61.33(8) . 7_566
P2 Au2 Au1 126.16(12) . .
Ni1 Au2 Au1 58.40(5) . .
Ni1 Au2 Au1 57.92(5) 7_566 .
Ni1 C1 Ni1 91.329(19) 2 7_566
Ni1 C1 Ni1 162.48(12) 2 .
Ni1 C1 Ni1 91.328(19) 7_566 .
Ni1 C1 Ni1 91.329(19) 2 8_656
Ni1 C1 Ni1 162.48(12) 7_566 8_656
Ni1 C1 Ni1 91.328(19) . 8_656
Ni1 C1 Ni2 81.24(6) 2 .
Ni1 C1 Ni2 98.76(6) 7_566 .
Ni1 C1 Ni2 81.24(6) . .
Ni1 C1 Ni2 98.76(6) 8_656 .
Ni1 C1 Ni2 98.76(6) 2 7_566
Ni1 C1 Ni2 81.24(6) 7_566 7_566
Ni1 C1 Ni2 98.76(6) . 7_566
Ni1 C1 Ni2 81.24(6) 8_656 7_566
Ni2 C1 Ni2 180.0 . 7_566
O2 C2 Ni1 177.5(17) . .
O3 C3 Ni2 173.8(16) . .
C107 P1 C101 107.7(6) . .
C107 P1 C113 106.7(6) . .
C101 P1 C113 102.6(5) . .
C107 P1 Au1 111.3(4) . .
C101 P1 Au1 112.5(4) . .
C113 P1 Au1 115.4(4) . .
C102 C101 C106 120.0 . .
C102 C101 P1 117.4(6) . .
C106 C101 P1 122.6(6) . .
C101 C102 C103 120.0 . .
C101 C102 H102 120.0 . .
C103 C102 H102 120.0 . .
C104 C103 C102 120.0 . .
C104 C103 H103 120.0 . .
C102 C103 H103 120.0 . .
C105 C104 C103 120.0 . .
C105 C104 H104 120.0 . .
C103 C104 H104 120.0 . .
C104 C105 C106 120.0 . .
C104 C105 H105 120.0 . .
C106 C105 H105 120.0 . .
C105 C106 C101 120.0 . .
C105 C106 H106 120.0 . .
C101 C106 H106 120.0 . .
C108 C107 C112 120.0 . .
C108 C107 P1 121.9(7) . .
C112 C107 P1 118.1(7) . .
C107 C108 C109 120.0 . .
C107 C108 H108 120.0 . .
C109 C108 H108 120.0 . .
C110 C109 C108 120.0 . .
C110 C109 H109 120.0 . .
C108 C109 H109 120.0 . .
C111 C110 C109 120.0 . .
C111 C110 H110 120.0 . .
C109 C110 H110 120.0 . .
C112 C111 C110 120.0 . .
C112 C111 H111 120.0 . .
C110 C111 H111 120.0 . .
C111 C112 C107 120.0 . .
C111 C112 H112 120.0 . .
C107 C112 H112 120.0 . .
C114 C113 C118 120.0 . .
C114 C113 P1 122.8(7) . .
C118 C113 P1 117.0(7) . .
C113 C114 C115 120.0 . .
C113 C114 H114 120.0 . .
C115 C114 H114 120.0 . .
C116 C115 C114 120.0 . .
C116 C115 H115 120.0 . .
C114 C115 H115 120.0 . .
C115 C116 C117 120.0 . .
C115 C116 H116 120.0 . .
C117 C116 H116 120.0 . .
C118 C117 C116 120.0 . .
C118 C117 H117 120.0 . .
C116 C117 H117 120.0 . .
C117 C118 C113 120.0 . .
C117 C118 H118 120.0 . .
C113 C118 H118 120.0 . .
C213 P2 C207 106.5(7) . .
C213 P2 C201 105.5(7) . .
C207 P2 C201 103.2(6) . .
C213 P2 Au2 111.9(5) . .
C207 P2 Au2 112.3(4) . .
C201 P2 Au2 116.5(5) . .
C202 C201 C206 120.0 . .
C202 C201 P2 117.2(8) . .
C206 C201 P2 122.8(8) . .
C203 C202 C201 120.0 . .
C203 C202 H202 120.0 . .
C201 C202 H202 120.0 . .
C202 C203 C204 120.0 . .
C202 C203 H203 120.0 . .
C204 C203 H203 120.0 . .
C205 C204 C203 120.0 . .
C205 C204 H204 120.0 . .
C203 C204 H204 120.0 . .
C206 C205 C204 120.0 . .
C206 C205 H205 120.0 . .
C204 C205 H205 120.0 . .
C205 C206 C201 120.0 . .
C205 C206 H206 120.0 . .
C201 C206 H206 120.0 . .
C208 C207 C212 120.0 . .
C208 C207 P2 119.0(7) . .
C212 C207 P2 120.9(7) . .
C207 C208 C209 120.0 . .
C207 C208 H208 120.0 . .
C209 C208 H208 120.0 . .
C210 C209 C208 120.0 . .
C210 C209 H209 120.0 . .
C208 C209 H209 120.0 . .
C211 C210 C209 120.0 . .
C211 C210 H210 120.0 . .
C209 C210 H210 120.0 . .
C210 C211 C212 120.0 . .
C210 C211 H211 120.0 . .
C212 C211 H211 120.0 . .
C211 C212 C207 120.0 . .
C211 C212 H212 120.0 . .
C207 C212 H212 120.0 . .
C214 C213 C218 120.0 . .
C214 C213 P2 121.0(9) . .
C218 C213 P2 119.0(9) . .
C213 C214 C215 120.0 . .
C213 C214 H214 120.0 . .
C215 C214 H214 120.0 . .
C216 C215 C214 120.0 . .
C216 C215 H215 120.0 . .
C214 C215 H215 120.0 . .
C215 C216 C217 120.0 . .
C215 C216 H216 120.0 . .
C217 C216 H216 120.0 . .
C218 C217 C216 120.0 . .
C218 C217 H217 120.0 . .
C216 C217 H217 120.0 . .
C217 C218 C213 120.0 . .
C217 C218 H218 120.0 . .
C213 C218 H218 120.0 . .
F4 B1 F2 118(3) . .
F4 B1 F1 106(2) . .
F2 B1 F1 106(2) . .
F4 B1 F3 105(2) . .
F2 B1 F3 106(2) . .
F1 B1 F3 117(3) . .
F13 B11 F11 115(3) . .
F13 B11 F12 108(2) . .
F11 B11 F12 107(2) . .
F13 B11 F14 102.0(19) . .
F11 B11 F14 108(2) . .
F12 B11 F14 117(3) . .

loop_
_geom_bond_atom_site_label_1
_geom_bond_atom_site_label_2
_geom_bond_distance
_geom_bond_site_symmetry_2
Ni1 C2 1.77(2) .
Ni1 C1 1.857(2) .
Ni1 Ni2 2.508(3) .
Ni1 Au2 2.601(2) .
Ni1 Au2 2.607(2) 8_656
Ni1 Au1 2.639(2) 8_656
Ni1 Ni1 2.656(3) 8_656
Ni1 Ni1 2.656(3) 7_566
Ni1 Au1 2.656(2) .
Ni1 Ni2 2.922(3) 7_566
Ni2 C3 1.810(19) 2
Ni2 C3 1.810(19) .
Ni2 C1 1.992(3) .
Ni2 Ni1 2.508(3) 2
Ni2 Au1 2.8561(8) 2
Ni2 Au1 2.8561(8) .
Ni2 Ni1 2.922(3) 7_566
Ni2 Ni1 2.922(3) 8_656
Au1 P1 2.292(5) .
Au1 Ni1 2.639(2) 7_566
Au1 Au2 2.8291(10) .
Au2 P2 2.285(5) .
Au2 Ni1 2.607(2) 7_566
C1 Ni1 1.857(2) 2
C1 Ni1 1.857(2) 7_566
C1 Ni1 1.857(2) 8_656
C1 Ni2 1.992(3) 7_566
C2 O2 1.12(2) .
C3 O3 1.133(19) .
P1 C107 1.813(9) .
P1 C101 1.818(9) .
P1 C113 1.833(9) .
C101 C102 1.3900 .
C101 C106 1.3900 .
C102 C103 1.3900 .
C102 H102 0.9500 .
C103 C104 1.3900 .
C103 H103 0.9500 .
C104 C105 1.3900 .
C104 H104 0.9500 .
C105 C106 1.3900 .
C105 H105 0.9500 .
C106 H106 0.9500 .
C107 C108 1.3900 .
C107 C112 1.3900 .
C108 C109 1.3900 .
C108 H108 0.9500 .
C109 C110 1.3900 .
C109 H109 0.9500 .
C110 C111 1.3900 .
C110 H110 0.9500 .
C111 C112 1.3900 .
C111 H111 0.9500 .
C112 H112 0.9500 .
C113 C114 1.3900 .
C113 C118 1.3900 .
C114 C115 1.3900 .
C114 H114 0.9500 .
C115 C116 1.3900 .
C115 H115 0.9500 .
C116 C117 1.3900 .
C116 H116 0.9500 .
C117 C118 1.3900 .
C117 H117 0.9500 .
C118 H118 0.9500 .
P2 C213 1.782(11) .
P2 C207 1.811(9) .
P2 C201 1.822(10) .
C201 C202 1.3900 .
C201 C206 1.3900 .
C202 C203 1.3900 .
C202 H202 0.9500 .
C203 C204 1.3900 .
C203 H203 0.9500 .
C204 C205 1.3900 .
C204 H204 0.9500 .
C205 C206 1.3900 .
C205 H205 0.9500 .
C206 H206 0.9500 .
C207 C208 1.3900 .
C207 C212 1.3900 .
C208 C209 1.3900 .
C208 H208 0.9500 .
C209 C210 1.3900 .
C209 H209 0.9500 .
C210 C211 1.3900 .
C210 H210 0.9500 .
C211 C212 1.3900 .
C211 H211 0.9500 .
C212 H212 0.9500 .
C213 C214 1.3900 .
C213 C218 1.3900 .
C214 C215 1.3900 .
C214 H214 0.9500 .
C215 C216 1.3900 .
C215 H215 0.9500 .
C216 C217 1.3900 .
C216 H216 0.9500 .
C217 C218 1.3900 .
C217 H217 0.9500 .
C218 H218 0.9500 .
B1 F4 1.323(14) .
B1 F2 1.325(14) .
B1 F1 1.326(14) .
B1 F3 1.326(14) .
B11 F13 1.287(16) .
B11 F11 1.309(16) .
B11 F12 1.310(16) .
B11 F14 1.311(16) .

loop_
_geom_torsion_atom_site_label_1
_geom_torsion_atom_site_label_2
_geom_torsion_atom_site_label_3
_geom_torsion_atom_site_label_4
_geom_torsion
_geom_torsion_site_symmetry_1
_geom_torsion_site_symmetry_4
C2 Ni1 Ni2 C3 126(3) . 2
C1 Ni1 Ni2 C3 -54(3) . 2
Au2 Ni1 Ni2 C3 22(3) . 2
Au2 Ni1 Ni2 C3 -161(3) 8_656 2
Au1 Ni1 Ni2 C3 -110(3) 8_656 2
Ni1 Ni1 Ni2 C3 -102(3) 8_656 2
Ni1 Ni1 Ni2 C3 -6(3) 7_566 2
Au1 Ni1 Ni2 C3 59(3) . 2
Ni2 Ni1 Ni2 C3 -54(3) 7_566 2
C2 Ni1 Ni2 C3 -7.6(9) . .
C1 Ni1 Ni2 C3 172.3(6) . .
Au2 Ni1 Ni2 C3 -111.8(6) . .
Au2 Ni1 Ni2 C3 65.1(5) 8_656 .
Au1 Ni1 Ni2 C3 116.0(6) 8_656 .
Ni1 Ni1 Ni2 C3 124.6(6) 8_656 .
Ni1 Ni1 Ni2 C3 -139.9(6) 7_566 .
Au1 Ni1 Ni2 C3 -75.1(5) . .
Ni2 Ni1 Ni2 C3 172.3(6) 7_566 .
C2 Ni1 Ni2 C1 -180.0(7) . .
Au2 Ni1 Ni2 C1 75.85(9) . .
Au2 Ni1 Ni2 C1 -107.28(7) 8_656 .
Au1 Ni1 Ni2 C1 -56.36(8) 8_656 .
Ni1 Ni1 Ni2 C1 -47.79(5) 8_656 .
Ni1 Ni1 Ni2 C1 47.79(5) 7_566 .
Au1 Ni1 Ni2 C1 112.58(7) . .
Ni2 Ni1 Ni2 C1 0.0 7_566 .
C2 Ni1 Ni2 Ni1 -180.0(7) . 2
C1 Ni1 Ni2 Ni1 0.0 . 2
Au2 Ni1 Ni2 Ni1 75.85(9) . 2
Au2 Ni1 Ni2 Ni1 -107.28(7) 8_656 2
Au1 Ni1 Ni2 Ni1 -56.36(8) 8_656 2
Ni1 Ni1 Ni2 Ni1 -47.79(5) 8_656 2
Ni1 Ni1 Ni2 Ni1 47.79(5) 7_566 2
Au1 Ni1 Ni2 Ni1 112.58(7) . 2
Ni2 Ni1 Ni2 Ni1 0.0 7_566 2
C2 Ni1 Ni2 Au1 -121.8(7) . 2
C1 Ni1 Ni2 Au1 58.16(8) . 2
Au2 Ni1 Ni2 Au1 134.01(8) . 2
Au2 Ni1 Ni2 Au1 -49.12(7) 8_656 2
Au1 Ni1 Ni2 Au1 1.80(14) 8_656 2
Ni1 Ni1 Ni2 Au1 10.37(9) 8_656 2
Ni1 Ni1 Ni2 Au1 105.95(9) 7_566 2
Au1 Ni1 Ni2 Au1 170.74(7) . 2
Ni2 Ni1 Ni2 Au1 58.16(8) 7_566 2
C2 Ni1 Ni2 Au1 67.5(7) . .
C1 Ni1 Ni2 Au1 -112.58(7) . .
Au2 Ni1 Ni2 Au1 -36.73(8) . .
Au2 Ni1 Ni2 Au1 140.14(7) 8_656 .
Au1 Ni1 Ni2 Au1 -168.94(12) 8_656 .
Ni1 Ni1 Ni2 Au1 -160.37(9) 8_656 .
Ni1 Ni1 Ni2 Au1 -64.79(7) 7_566 .
Ni2 Ni1 Ni2 Au1 -112.58(7) 7_566 .
C2 Ni1 Ni2 Ni1 132.2(7) . 7_566
C1 Ni1 Ni2 Ni1 -47.79(5) . 7_566
Au2 Ni1 Ni2 Ni1 28.06(9) . 7_566
Au2 Ni1 Ni2 Ni1 -155.07(9) 8_656 7_566
Au1 Ni1 Ni2 Ni1 -104.15(11) 8_656 7_566
Ni1 Ni1 Ni2 Ni1 -95.58(9) 8_656 7_566
Au1 Ni1 Ni2 Ni1 64.79(7) . 7_566
Ni2 Ni1 Ni2 Ni1 -47.79(5) 7_566 7_566
C2 Ni1 Ni2 Ni1 -132.2(7) . 8_656
C1 Ni1 Ni2 Ni1 47.79(5) . 8_656
Au2 Ni1 Ni2 Ni1 123.64(11) . 8_656
Au2 Ni1 Ni2 Ni1 -59.49(7) 8_656 8_656
Au1 Ni1 Ni2 Ni1 -8.57(9) 8_656 8_656
Ni1 Ni1 Ni2 Ni1 95.58(9) 7_566 8_656
Au1 Ni1 Ni2 Ni1 160.37(9) . 8_656
Ni2 Ni1 Ni2 Ni1 47.79(5) 7_566 8_656
C2 Ni1 Au1 P1 -34.2(6) . .
C1 Ni1 Au1 P1 145.6(3) . .
Ni2 Ni1 Au1 P1 99.1(3) . .
Au2 Ni1 Au1 P1 -115.0(3) . .
Au2 Ni1 Au1 P1 41.4(3) 8_656 .
Au1 Ni1 Au1 P1 -109.5(4) 8_656 .
Ni1 Ni1 Au1 P1 124.0(3) 8_656 .
Ni1 Ni1 Au1 P1 177.2(3) 7_566 .
Ni2 Ni1 Au1 P1 -176.1(3) 7_566 .
C2 Ni1 Au1 Ni1 148.6(6) . 7_566
C1 Ni1 Au1 Ni1 -31.64(2) . 7_566
Ni2 Ni1 Au1 Ni1 -78.13(6) . 7_566
Au2 Ni1 Au1 Ni1 67.83(8) . 7_566
Au2 Ni1 Au1 Ni1 -135.84(12) 8_656 7_566
Au1 Ni1 Au1 Ni1 73.3(3) 8_656 7_566
Ni1 Ni1 Au1 Ni1 -53.20(9) 8_656 7_566
Ni2 Ni1 Au1 Ni1 6.67(7) 7_566 7_566
C2 Ni1 Au1 Au2 80.7(6) . .
C1 Ni1 Au1 Au2 -99.47(8) . .
Ni2 Ni1 Au1 Au2 -145.97(8) . .
Au2 Ni1 Au1 Au2 156.33(13) 8_656 .
Au1 Ni1 Au1 Au2 5.4(3) 8_656 .
Ni1 Ni1 Au1 Au2 -121.03(15) 8_656 .
Ni1 Ni1 Au1 Au2 -67.83(8) 7_566 .
Ni2 Ni1 Au1 Au2 -61.16(7) 7_566 .
C2 Ni1 Au1 Ni2 -133.3(6) . .
C1 Ni1 Au1 Ni2 46.50(7) . .
Au2 Ni1 Au1 Ni2 145.97(8) . .
Au2 Ni1 Au1 Ni2 -57.71(10) 8_656 .
Au1 Ni1 Au1 Ni2 151.4(3) 8_656 .
Ni1 Ni1 Au1 Ni2 24.93(13) 8_656 .
Ni1 Ni1 Au1 Ni2 78.13(6) 7_566 .
Ni2 Ni1 Au1 Ni2 84.81(10) 7_566 .
C3 Ni2 Au1 P1 42.9(7) 2 .
C3 Ni2 Au1 P1 -56.7(6) . .
C1 Ni2 Au1 P1 171.18(16) . .
Ni1 Ni2 Au1 P1 -145.99(17) . .
Ni1 Ni2 Au1 P1 132.46(18) 2 .
Au1 Ni2 Au1 P1 171.18(16) 2 .
Ni1 Ni2 Au1 P1 143.28(17) 7_566 .
Ni1 Ni2 Au1 P1 -164.19(17) 8_656 .
C3 Ni2 Au1 Ni1 -100.4(6) 2 7_566
C3 Ni2 Au1 Ni1 160.1(6) . 7_566
C1 Ni2 Au1 Ni1 27.89(5) . 7_566
Ni1 Ni2 Au1 Ni1 70.73(8) . 7_566
Ni1 Ni2 Au1 Ni1 -10.83(9) 2 7_566
Au1 Ni2 Au1 Ni1 27.89(5) 2 7_566
Ni1 Ni2 Au1 Ni1 52.53(10) 8_656 7_566
C3 Ni2 Au1 Ni1 -171.1(7) 2 .
C3 Ni2 Au1 Ni1 89.3(6) . .
C1 Ni2 Au1 Ni1 -42.83(6) . .
Ni1 Ni2 Au1 Ni1 -81.55(13) 2 .
Au1 Ni2 Au1 Ni1 -42.83(6) 2 .
Ni1 Ni2 Au1 Ni1 -70.73(8) 7_566 .
Ni1 Ni2 Au1 Ni1 -18.20(8) 8_656 .
C3 Ni2 Au1 Au2 -142.4(6) 2 .
C3 Ni2 Au1 Au2 118.0(6) . .
C1 Ni2 Au1 Au2 -14.15(2) . .
Ni1 Ni2 Au1 Au2 28.69(6) . .
Ni1 Ni2 Au1 Au2 -52.87(8) 2 .
Au1 Ni2 Au1 Au2 -14.15(2) 2 .
Ni1 Ni2 Au1 Au2 -42.04(5) 7_566 .
Ni1 Ni2 Au1 Au2 10.49(6) 8_656 .
C2 Ni1 Au2 P2 16.7(6) . .
C1 Ni1 Au2 P2 -163.4(2) . .
Ni2 Ni1 Au2 P2 146.1(3) . .
Au2 Ni1 Au2 P2 -26.7(4) 8_656 .
Au1 Ni1 Au2 P2 -69.6(3) 8_656 .
Ni1 Ni1 Au2 P2 -126.4(3) 8_656 .
Ni1 Ni1 Au2 P2 176.7(3) 7_566 .
Au1 Ni1 Au2 P2 108.7(3) . .
Ni2 Ni1 Au2 P2 -128.0(3) 7_566 .
C2 Ni1 Au2 Ni1 -160.0(5) . 7_566
C1 Ni1 Au2 Ni1 19.88(2) . 7_566
Ni2 Ni1 Au2 Ni1 -30.63(9) . 7_566
Au2 Ni1 Au2 Ni1 156.6(2) 8_656 7_566
Au1 Ni1 Au2 Ni1 113.69(9) 8_656 7_566
Ni1 Ni1 Au2 Ni1 56.94(7) 8_656 7_566
Au1 Ni1 Au2 Ni1 -68.02(8) . 7_566
Ni2 Ni1 Au2 Ni1 55.31(6) 7_566 7_566
C2 Ni1 Au2 Au1 -91.9(5) . .
C1 Ni1 Au2 Au1 87.90(8) . .
Ni2 Ni1 Au2 Au1 37.39(8) . .
Au2 Ni1 Au2 Au1 -135.4(2) 8_656 .
Au1 Ni1 Au2 Au1 -178.29(8) 8_656 .
Ni1 Ni1 Au2 Au1 124.96(13) 8_656 .
Ni1 Ni1 Au2 Au1 68.02(8) 7_566 .
Ni2 Ni1 Au2 Au1 123.33(6) 7_566 .
P1 Au1 Au2 P2 2.8(2) . .
Ni1 Au1 Au2 P2 142.50(18) 7_566 .
Ni1 Au1 Au2 P2 -143.71(19) . .
Ni2 Au1 Au2 P2 -171.46(18) . .
P1 Au1 Au2 Ni1 146.54(18) . .
Ni1 Au1 Au2 Ni1 -73.79(10) 7_566 .
Ni2 Au1 Au2 Ni1 -27.75(6) . .
P1 Au1 Au2 Ni1 -139.67(18) . 7_566
Ni1 Au1 Au2 Ni1 73.79(10) . 7_566
Ni2 Au1 Au2 Ni1 46.04(6) . 7_566
C2 Ni1 C1 Ni1 8(100) . 2
Ni2 Ni1 C1 Ni1 0.0 . 2
Au2 Ni1 C1 Ni1 -123.43(6) . 2
Au2 Ni1 C1 Ni1 73.96(5) 8_656 2
Ni1 Ni1 C1 Ni1 98.66(6) 8_656 2
Ni1 Ni1 C1 Ni1 -98.66(6) 7_566 2
Ni2 Ni1 C1 Ni1 180.0 7_566 2
C2 Ni1 C1 Ni1 106(100) . 7_566
Ni2 Ni1 C1 Ni1 98.66(6) . 7_566
Au2 Ni1 C1 Ni1 -24.77(5) . 7_566
Au2 Ni1 C1 Ni1 172.62(11) 8_656 7_566
Au1 Ni1 C1 Ni1 -122.02(10) 8_656 7_566
Ni1 Ni1 C1 Ni1 -162.68(12) 8_656 7_566
Au1 Ni1 C1 Ni1 40.33(3) . 7_566
Ni2 Ni1 C1 Ni1 -81.34(6) 7_566 7_566
C2 Ni1 C1 Ni1 -91(100) . 8_656
Ni2 Ni1 C1 Ni1 -98.66(6) . 8_656
Au2 Ni1 C1 Ni1 137.91(11) . 8_656
Au2 Ni1 C1 Ni1 -24.696(18) 8_656 8_656
Au1 Ni1 C1 Ni1 40.67(6) 8_656 8_656
Ni1 Ni1 C1 Ni1 162.68(12) 7_566 8_656
Au1 Ni1 C1 Ni1 -156.98(10) . 8_656
Ni2 Ni1 C1 Ni1 81.34(6) 7_566 8_656
C2 Ni1 C1 Ni2 8(100) . .
Au2 Ni1 C1 Ni2 -123.43(6) . .
Au2 Ni1 C1 Ni2 73.96(5) 8_656 .
Au1 Ni1 C1 Ni2 139.33(6) 8_656 .
Ni1 Ni1 C1 Ni2 98.66(6) 8_656 .
Ni1 Ni1 C1 Ni2 -98.66(6) 7_566 .
Au1 Ni1 C1 Ni2 -58.33(4) . .
Ni2 Ni1 C1 Ni2 180.0 7_566 .
C2 Ni1 C1 Ni2 -172(100) . 7_566
Ni2 Ni1 C1 Ni2 180.0 . 7_566
Au2 Ni1 C1 Ni2 56.57(6) . 7_566
Au2 Ni1 C1 Ni2 -106.04(5) 8_656 7_566
Au1 Ni1 C1 Ni2 -40.67(6) 8_656 7_566
Ni1 Ni1 C1 Ni2 -81.34(6) 8_656 7_566
Ni1 Ni1 C1 Ni2 81.34(6) 7_566 7_566
Au1 Ni1 C1 Ni2 121.67(4) . 7_566
C3 Ni2 C1 Ni1 -9.5(7) 2 2
C3 Ni2 C1 Ni1 170.5(7) . 2
Ni1 Ni2 C1 Ni1 180.0 . 2
Au1 Ni2 C1 Ni1 52.74(7) 2 2
Au1 Ni2 C1 Ni1 -127.26(7) . 2
Ni1 Ni2 C1 Ni1 -90.0 7_566 2
Ni1 Ni2 C1 Ni1 90.0 8_656 2
C3 Ni2 C1 Ni1 80.5(7) 2 7_566
C3 Ni2 C1 Ni1 -99.5(7) . 7_566
Ni1 Ni2 C1 Ni1 -90.0 . 7_566
Ni1 Ni2 C1 Ni1 90.0 2 7_566
Au1 Ni2 C1 Ni1 142.74(7) 2 7_566
Au1 Ni2 C1 Ni1 -37.26(7) . 7_566
Ni1 Ni2 C1 Ni1 180.0 8_656 7_566
C3 Ni2 C1 Ni1 170.5(7) 2 .
C3 Ni2 C1 Ni1 -9.5(7) . .
Ni1 Ni2 C1 Ni1 180.0 2 .
Au1 Ni2 C1 Ni1 -127.26(7) 2 .
Au1 Ni2 C1 Ni1 52.74(7) . .
Ni1 Ni2 C1 Ni1 90.0 7_566 .
Ni1 Ni2 C1 Ni1 -90.0 8_656 .
C3 Ni2 C1 Ni1 -99.5(7) 2 8_656
C3 Ni2 C1 Ni1 80.5(7) . 8_656
Ni1 Ni2 C1 Ni1 90.0 . 8_656
Ni1 Ni2 C1 Ni1 -90.0 2 8_656
Au1 Ni2 C1 Ni1 -37.26(7) 2 8_656
Au1 Ni2 C1 Ni1 142.74(7) . 8_656
Ni1 Ni2 C1 Ni1 180.0 7_566 8_656
C3 Ni2 C1 Ni2 174(39) 2 7_566
C3 Ni2 C1 Ni2 -6(39) . 7_566
Ni1 Ni2 C1 Ni2 3(39) . 7_566
Ni1 Ni2 C1 Ni2 -177(100) 2 7_566
Au1 Ni2 C1 Ni2 -124(39) 2 7_566
Au1 Ni2 C1 Ni2 56(39) . 7_566
Ni1 Ni2 C1 Ni2 93(39) 7_566 7_566
Ni1 Ni2 C1 Ni2 -87(39) 8_656 7_566
C1 Ni1 C2 O2 -66(100) . .
Ni2 Ni1 C2 O2 -58(43) . .
Au2 Ni1 C2 O2 65(43) . .
Au2 Ni1 C2 O2 -132(43) 8_656 .
Au1 Ni1 C2 O2 162(43) 8_656 .
Ni1 Ni1 C2 O2 -157(42) 8_656 .
Ni1 Ni1 C2 O2 40(43) 7_566 .
Au1 Ni1 C2 O2 0(43) . .
Ni2 Ni1 C2 O2 122(42) 7_566 .
C3 Ni2 C3 O3 16(15) 2 .
C1 Ni2 C3 O3 -164(15) . .
Ni1 Ni2 C3 O3 -171(15) . .
Ni1 Ni2 C3 O3 -116(14) 2 .
Au1 Ni2 C3 O3 -62(15) 2 .
Au1 Ni2 C3 O3 129(15) . .
Ni1 Ni2 C3 O3 148(15) 7_566 .
Ni1 Ni2 C3 O3 -122(15) 8_656 .
Ni1 Au1 P1 C107 -36.8(6) 7_566 .
Ni1 Au1 P1 C107 147.7(5) . .
Au2 Au1 P1 C107 53.3(5) . .
Ni2 Au1 P1 C107 -133.5(5) . .
Ni1 Au1 P1 C101 84.2(5) 7_566 .
Ni1 Au1 P1 C101 -91.3(5) . .
Au2 Au1 P1 C101 174.3(4) . .
Ni2 Au1 P1 C101 -12.5(5) . .
Ni1 Au1 P1 C113 -158.5(4) 7_566 .
Ni1 Au1 P1 C113 25.9(6) . .
Au2 Au1 P1 C113 -68.4(5) . .
Ni2 Au1 P1 C113 104.7(4) . .
C107 P1 C101 C102 106.7(7) . .
C113 P1 C101 C102 -141.0(7) . .
Au1 P1 C101 C102 -16.3(7) . .
C107 P1 C101 C106 -72.1(8) . .
C113 P1 C101 C106 40.2(8) . .
Au1 P1 C101 C106 164.9(5) . .
C106 C101 C102 C103 0.0 . .
P1 C101 C102 C103 -178.8(8) . .
C101 C102 C103 C104 0.0 . .
C102 C103 C104 C105 0.0 . .
C103 C104 C105 C106 0.0 . .
C104 C105 C106 C101 0.0 . .
C102 C101 C106 C105 0.0 . .
P1 C101 C106 C105 178.8(9) . .
C101 P1 C107 C108 29.7(9) . .
C113 P1 C107 C108 -79.9(8) . .
Au1 P1 C107 C108 153.4(6) . .
C101 P1 C107 C112 -147.3(7) . .
C113 P1 C107 C112 103.2(7) . .
Au1 P1 C107 C112 -23.5(8) . .
C112 C107 C108 C109 0.0 . .
P1 C107 C108 C109 -176.9(10) . .
C107 C108 C109 C110 0.0 . .
C108 C109 C110 C111 0.0 . .
C109 C110 C111 C112 0.0 . .
C110 C111 C112 C107 0.0 . .
C108 C107 C112 C111 0.0 . .
P1 C107 C112 C111 177.0(9) . .
C107 P1 C113 C114 24.4(8) . .
C101 P1 C113 C114 -88.7(7) . .
Au1 P1 C113 C114 148.6(5) . .
C107 P1 C113 C118 -161.7(6) . .
C101 P1 C113 C118 85.2(7) . .
Au1 P1 C113 C118 -37.5(7) . .
C118 C113 C114 C115 0.0 . .
P1 C113 C114 C115 173.7(8) . .
C113 C114 C115 C116 0.0 . .
C114 C115 C116 C117 0.0 . .
C115 C116 C117 C118 0.0 . .
C116 C117 C118 C113 0.0 . .
C114 C113 C118 C117 0.0 . .
P1 C113 C118 C117 -174.1(8) . .
Ni1 Au2 P2 C213 -161.9(5) . .
Ni1 Au2 P2 C213 12.5(6) 7_566 .
Au1 Au2 P2 C213 -73.9(6) . .
Ni1 Au2 P2 C207 -42.1(6) . .
Ni1 Au2 P2 C207 132.2(5) 7_566 .
Au1 Au2 P2 C207 45.8(6) . .
Ni1 Au2 P2 C201 76.6(6) . .
Ni1 Au2 P2 C201 -109.0(6) 7_566 .
Au1 Au2 P2 C201 164.6(5) . .
C213 P2 C201 C202 171.6(7) . .
C207 P2 C201 C202 60.0(8) . .
Au2 P2 C201 C202 -63.6(7) . .
C213 P2 C201 C206 -7.2(9) . .
C207 P2 C201 C206 -118.8(8) . .
Au2 P2 C201 C206 117.6(6) . .
C206 C201 C202 C203 0.0 . .
P2 C201 C202 C203 -178.9(9) . .
C201 C202 C203 C204 0.0 . .
C202 C203 C204 C205 0.0 . .
C203 C204 C205 C206 0.0 . .
C204 C205 C206 C201 0.0 . .
C202 C201 C206 C205 0.0 . .
P2 C201 C206 C205 178.8(10) . .
C213 P2 C207 C208 101.5(8) . .
C201 P2 C207 C208 -147.7(8) . .
Au2 P2 C207 C208 -21.4(9) . .
C213 P2 C207 C212 -83.1(9) . .
C201 P2 C207 C212 27.8(9) . .
Au2 P2 C207 C212 154.1(6) . .
C212 C207 C208 C209 0.0 . .
P2 C207 C208 C209 175.5(10) . .
C207 C208 C209 C210 0.0 . .
C208 C209 C210 C211 0.0 . .
C209 C210 C211 C212 0.0 . .
C210 C211 C212 C207 0.0 . .
C208 C207 C212 C211 0.0 . .
P2 C207 C212 C211 -175.4(10) . .
C207 P2 C213 C214 4.9(9) . .
C201 P2 C213 C214 -104.3(8) . .
Au2 P2 C213 C214 128.0(7) . .
C207 P2 C213 C218 -175.5(7) . .
C201 P2 C213 C218 75.2(8) . .
Au2 P2 C213 C218 -52.5(8) . .
C218 C213 C214 C215 0.0 . .
P2 C213 C214 C215 179.5(10) . .
C213 C214 C215 C216 0.0 . .
C214 C215 C216 C217 0.0 . .
C215 C216 C217 C218 0.0 . .
C216 C217 C218 C213 0.0 . .
C214 C213 C218 C217 0.0 . .
P2 C213 C218 C217 -179.5(10) . .
